data_7718566
loop_
_publ_author_name
'Yuan, Si'
'Hu, Chun-Li'
'Mao, Jiang-Gao'

_publ_section_title
;
 (C<sub>5</sub>N<sub>2</sub>H<sub>7</sub>)IO<sub>2</sub>F<sub>2</sub> and
 (C<sub>3</sub>N<sub>6</sub>H<sub>8</sub>)(IO<sub>2</sub>F<sub>2</sub>)<sub>2</sub>:
 two new organic-inorganic hybrid fluoroiodate birefringent crystals.
;
_journal_issue 21
_journal_name_full 'Dalton transactions (Cambridge, England : 2003)'
_journal_page_first 8667
_journal_page_last 8672
_journal_paper_doi 10.1039/d5dt00524h
_journal_volume 54
_journal_year 2025
_chemical_formula_sum 'C5 H7 F2 I N2 O2'
_chemical_formula_weight 292.03
_space_group_crystal_system monoclinic
_space_group_IT_number 12
_space_group_name_Hall '-C 2y'
_space_group_name_H-M_alt 'C 1 2/m 1'
_atom_sites_solution_hydrogens mixed
_audit_creation_method SHELXL-2016/6
_audit_update_record
;
2025-04-23 deposited with the CCDC.	2025-04-25 downloaded from the CCDC.
;
_cell_angle_alpha 90
_cell_angle_beta 98.893(3)
_cell_angle_gamma 90
_cell_formula_units_Z 4
_cell_length_a 7.4919(3)
_cell_length_b 17.6990(6)
_cell_length_c 6.3050(2)
_cell_measurement_reflns_used 3546
_cell_measurement_temperature 100(2)
_cell_measurement_theta_max 30.6980
_cell_measurement_theta_min 2.9530
_cell_volume 825.99(5)
_computing_cell_refinement 'CrysAlisPro 1.171.43.101a (Rigaku OD, 2023)'
_computing_data_collection 'CrysAlisPro 1.171.43.101a (Rigaku OD, 2023)'
_computing_data_reduction 'CrysAlisPro 1.171.43.101a (Rigaku OD, 2023)'
_computing_structure_refinement 'SHELXL-2016/6 (Sheldrick, 2016)'
_computing_structure_solution 'SHELXT 2018/2 (Sheldrick, 2018)'
_diffrn_ambient_temperature 100(2)
_diffrn_measured_fraction_theta_full 1.000
_diffrn_measured_fraction_theta_max 0.982
_diffrn_measurement_device_type 'XtaLAB Synergy R, HyPix'
_diffrn_radiation_type MoK\a
_diffrn_radiation_wavelength 0.71073
_diffrn_reflns_av_R_equivalents 0.0279
_diffrn_reflns_av_unetI/netI 0.0244
_diffrn_reflns_Laue_measured_fraction_full 1.000
_diffrn_reflns_Laue_measured_fraction_max 0.982
_diffrn_reflns_limit_h_max 9
_diffrn_reflns_limit_h_min -9
_diffrn_reflns_limit_k_max 20
_diffrn_reflns_limit_k_min -22
_diffrn_reflns_limit_l_max 7
_diffrn_reflns_limit_l_min -7
_diffrn_reflns_number 2628
_diffrn_reflns_point_group_measured_fraction_full 1.000
_diffrn_reflns_point_group_measured_fraction_max 0.982
_diffrn_reflns_theta_full 25.242
_diffrn_reflns_theta_max 27.078
_diffrn_reflns_theta_min 2.301
_exptl_absorpt_coefficient_mu 3.874
_exptl_absorpt_correction_T_max 1.00
_exptl_absorpt_correction_T_min 0.72
_exptl_absorpt_correction_type multi-scan
_exptl_absorpt_process_details
;
CrysAlisPro 1.171.43.101a (Rigaku Oxford Diffraction, 2023)
Empirical absorption correction using spherical harmonics,
implemented in SCALE3 ABSPACK scaling algorithm.
;
_exptl_crystal_colour colorless
_exptl_crystal_density_diffrn 2.348
_exptl_crystal_description brick
_exptl_crystal_F_000 552
_exptl_crystal_size_max 0.480
_exptl_crystal_size_mid 0.390
_exptl_crystal_size_min 0.300
_refine_diff_density_max 0.530
_refine_diff_density_min -0.714
_refine_diff_density_rms 0.107
_refine_ls_extinction_coef 0.0073(4)
_refine_ls_extinction_expression Fc^*^=kFc[1+0.001xFc^2^\l^3^/sin(2\q)]^-1/4^
_refine_ls_extinction_method 'SHELXL-2016/6 (Sheldrick 2016)'
_refine_ls_goodness_of_fit_ref 1.175
_refine_ls_hydrogen_treatment constr
_refine_ls_matrix_type full
_refine_ls_number_parameters 84
_refine_ls_number_reflns 930
_refine_ls_number_restraints 33
_refine_ls_restrained_S_all 1.177
_refine_ls_R_factor_all 0.0174
_refine_ls_R_factor_gt 0.0169
_refine_ls_shift/su_max 0.001
_refine_ls_shift/su_mean 0.000
_refine_ls_structure_factor_coef Fsqd
_refine_ls_weighting_details 'w=1/[\s^2^(Fo^2^)+(0.0197P)^2^+0.6911P] where P=(Fo^2^+2Fc^2^)/3'
_refine_ls_weighting_scheme calc
_refine_ls_wR_factor_gt 0.0413
_refine_ls_wR_factor_ref 0.0415
_reflns_Friedel_coverage 0.000
_reflns_number_gt 914
_reflns_number_total 930
_reflns_threshold_expression 'I > 2\s(I)'
_cod_data_source_file d5dt00524h2.cif
_cod_data_source_block 1
_cod_depositor_comments 'Adding full bibliography for 7718566--7718567.cif.'
_cod_original_sg_symbol_H-M 'C 2/m'
_cod_database_code 7718566
_shelx_shelxl_version_number 2016/6
_shelx_space_group_comment
;
The symmetry employed for this shelxl refinement is uniquely defined
by the following loop, which should always be used as a source of
symmetry information in preference to the above space-group names.
They are only intended as comments.
;
_shelx_estimated_absorpt_t_min 0.258
_shelx_estimated_absorpt_t_max 0.389

loop_
_space_group_symop_operation_xyz
'x, y, z'
'-x, y, -z'
'x+1/2, y+1/2, z'
'-x+1/2, y+1/2, -z'
'-x, -y, -z'
'x, -y, z'
'-x+1/2, -y+1/2, -z'
'x+1/2, -y+1/2, z'

loop_
_atom_site_label
_atom_site_type_symbol
_atom_site_fract_x
_atom_site_fract_y
_atom_site_fract_z
_atom_site_U_iso_or_equiv
_atom_site_adp_type
_atom_site_occupancy
_atom_site_site_symmetry_order
_atom_site_calc_flag
_atom_site_refinement_flags_posn
_atom_site_refinement_flags_adp
_atom_site_refinement_flags_occupancy
_atom_site_disorder_assembly
_atom_site_disorder_group
I1 I 0.75488(2) 0.500000 0.04188(3) 0.00789(11) Uani 1 2 d S T P . .
F1 F 0.7492(2) 0.38864(12) 0.0370(4) 0.0372(5) Uani 1 1 d . . . . .
O1 O 0.9618(3) 0.500000 0.2244(4) 0.0155(5) Uani 1 2 d S T P . .
O2 O 0.5920(3) 0.500000 0.2204(4) 0.0160(5) Uani 1 2 d S T P . .
N1 N 0.500000 0.6190(2) 0.500000 0.0200(7) Uani 1 2 d S T P . .
H1 H 0.467440 0.593616 0.611580 0.024 Uiso 1 1 d R U . . .
N2 N 0.5106(10) 0.8491(3) 0.5552(6) 0.0169(14) Uani 0.5 1 d D U P A -1
H2 H 0.512438 0.898548 0.569831 0.020 Uiso 0.5 1 calc R U P A -1
C1 C 0.500000 0.6944(2) 0.500000 0.0166(7) Uani 1 2 d DS TU P . .
C2 C 0.4533(6) 0.7288(5) 0.6868(14) 0.020(2) Uani 0.5 1 d D U P A -1
H2A H 0.416654 0.698212 0.796208 0.024 Uiso 0.5 1 calc R U P A -1
C3 C 0.5576(9) 0.8188(4) 0.3795(11) 0.0152(14) Uani 0.5 1 d D U P A -1
H3 H 0.595250 0.851315 0.274988 0.018 Uiso 0.5 1 calc R U P A -1
C4 C 0.4605(9) 0.8062(4) 0.7111(10) 0.0149(14) Uani 0.5 1 d D U P A -1
H4 H 0.430171 0.828939 0.837314 0.018 Uiso 0.5 1 calc R U P A -1
C6 C 0.5541(8) 0.7421(5) 0.3423(15) 0.021(2) Uani 0.5 1 d D U P A -1
H6 H 0.587076 0.721906 0.214262 0.025 Uiso 0.5 1 calc R U P A -1

loop_
_atom_site_aniso_label
_atom_site_aniso_U_11
_atom_site_aniso_U_22
_atom_site_aniso_U_33
_atom_site_aniso_U_23
_atom_site_aniso_U_13
_atom_site_aniso_U_12
I1 0.00626(14) 0.00906(14) 0.00859(15) 0.000 0.00194(8) 0.000
F1 0.0164(9) 0.0120(10) 0.0836(17) -0.0091(9) 0.0090(9) -0.0011(6)
O1 0.0091(11) 0.0239(15) 0.0128(12) 0.000 -0.0002(9) 0.000
O2 0.0100(11) 0.0261(15) 0.0131(12) 0.000 0.0060(9) 0.000
N1 0.0322(18) 0.0123(17) 0.0153(15) 0.000 0.0033(13) 0.000
N2 0.011(3) 0.009(2) 0.029(5) -0.0029(17) -0.001(4) -0.001(2)
C1 0.0147(17) 0.0146(19) 0.0225(19) 0.000 0.0086(14) 0.000
C2 0.019(4) 0.016(4) 0.028(4) -0.010(3) 0.013(3) -0.012(3)
C3 0.013(3) 0.017(3) 0.014(4) 0.004(3) -0.001(3) -0.003(3)
C4 0.011(3) 0.020(4) 0.015(4) -0.008(3) 0.005(3) -0.002(2)
C6 0.019(4) 0.017(4) 0.030(4) 0.009(3) 0.016(3) 0.006(3)

loop_
_atom_type_symbol
_atom_type_description
_atom_type_scat_dispersion_real
_atom_type_scat_dispersion_imag
_atom_type_scat_source
C C 0.0033 0.0016 'International Tables Vol C Tables 4.2.6.8 and 6.1.1.4'
H H 0.0000 0.0000 'International Tables Vol C Tables 4.2.6.8 and 6.1.1.4'
N N 0.0061 0.0033 'International Tables Vol C Tables 4.2.6.8 and 6.1.1.4'
O O 0.0106 0.0060 'International Tables Vol C Tables 4.2.6.8 and 6.1.1.4'
F F 0.0171 0.0103 'International Tables Vol C Tables 4.2.6.8 and 6.1.1.4'
I I -0.4742 1.8119 'International Tables Vol C Tables 4.2.6.8 and 6.1.1.4'

loop_
_geom_angle_atom_site_label_1
_geom_angle_atom_site_label_2
_geom_angle_atom_site_label_3
_geom_angle
_geom_angle_site_symmetry_1
_geom_angle_site_symmetry_3
_geom_angle_publ_flag
O1 I1 O2 101.78(11) . . ?
O1 I1 F1 91.41(5) . 6_565 ?
O2 I1 F1 89.69(5) . 6_565 ?
O1 I1 F1 91.41(5) . . ?
O2 I1 F1 89.69(5) . . ?
F1 I1 F1 177.18(10) 6_565 . ?
C1 N1 H1 120.0 . . ?
C1 N1 H1 120.008(1) . 2_656 ?
H1 N1 H1 120.0 . 2_656 ?
C3 N2 C4 121.6(5) . . ?
C3 N2 H2 119.2 . . ?
C4 N2 H2 119.2 . . ?
N1 C1 C6 126.7(5) . . ?
N1 C1 C2 115.4(5) . . ?
C6 C1 C2 117.7(5) . . ?
C4 C2 C1 120.6(9) . . ?
C4 C2 H2A 119.7 . . ?
C1 C2 H2A 119.7 . . ?
N2 C3 C6 122.7(7) . . ?
N2 C3 H3 118.7 . . ?
C6 C3 H3 118.7 . . ?
N2 C4 C2 119.4(7) . . ?
N2 C4 H4 120.3 . . ?
C2 C4 H4 120.3 . . ?
C3 C6 C1 118.0(8) . . ?
C3 C6 H6 121.0 . . ?
C1 C6 H6 121.0 . . ?

loop_
_geom_bond_atom_site_label_1
_geom_bond_atom_site_label_2
_geom_bond_distance
_geom_bond_site_symmetry_2
_geom_bond_publ_flag
I1 O1 1.782(2) . ?
I1 O2 1.783(2) . ?
I1 F1 1.972(2) 6_565 ?
I1 F1 1.972(2) . ?
N1 C1 1.334(5) . ?
N1 H1 0.9000 . ?
N1 H1 0.9001 2_656 ?
N2 C3 1.327(7) . ?
N2 C4 1.341(6) . ?
N2 H2 0.8800 . ?
C1 C6 1.410(8) . ?
C1 C2 1.416(8) . ?
C2 C4 1.379(8) . ?
C2 H2A 0.9500 . ?
C3 C6 1.377(8) . ?
C3 H3 0.9500 . ?
C4 H4 0.9500 . ?
C6 H6 0.9500 . ?

loop_
_geom_hbond_atom_site_label_D
_geom_hbond_atom_site_label_H
_geom_hbond_atom_site_label_A
_geom_hbond_distance_DH
_geom_hbond_distance_HA
_geom_hbond_distance_DA
_geom_hbond_angle_DHA
_geom_hbond_site_symmetry_A
N1 H1 O2 0.90 2.05 2.898(3) 156.0 2_656

loop_
_geom_torsion_atom_site_label_1
_geom_torsion_atom_site_label_2
_geom_torsion_atom_site_label_3
_geom_torsion_atom_site_label_4
_geom_torsion
_geom_torsion_site_symmetry_1
_geom_torsion_site_symmetry_2
_geom_torsion_site_symmetry_3
_geom_torsion_site_symmetry_4
_geom_torsion_publ_flag
N1 C1 C2 C4 175.62(18) . . . . ?
C6 C1 C2 C4 0.2(3) . . . . ?
C4 N2 C3 C6 1.6(7) . . . . ?
C3 N2 C4 C2 -1.5(5) . . . . ?
C1 C2 C4 N2 0.6(3) . . . . ?
N2 C3 C6 C1 -0.7(7) . . . . ?
N1 C1 C6 C3 -175.0(3) . . . . ?
C2 C1 C6 C3 -0.2(5) . . . . ?
